data_9001620
loop_
_publ_author_name
'Spry, P. G.'
'Merlino, S.'
'Wang, S.'
'Zhang, X.'
'Buseck, P. R.'

_publ_section_title
;New occurrences and refined crystal chemistry of colusite, with comparisons
 to arsenosulvanite Sample: Sn-poor, crystal 1
;
_journal_name_full 'American Mineralogist'
_journal_page_first 750
_journal_page_last 762
_journal_volume 79
_journal_year 1994
_chemical_formula_sum 'As3 Cu11.94 S16 V'
_chemical_name_mineral Arsenosulvanite
_space_group_IT_number 218
_symmetry_space_group_name_Hall 'P -4n 2 3'
_symmetry_space_group_name_H-M 'P -4 3 n'
_cell_angle_alpha 90
_cell_angle_beta 90
_cell_angle_gamma 90
_cell_length_a 10.538
_cell_length_b 10.538
_cell_length_c 10.538
_cell_formula_units_Z 2
_cell_volume 1170.239
_database_code_amcsd 0001672
_exptl_crystal_density_diffrn 4.392
_cod_original_formula_sum 'V Cu11.94 As3 S16'
_cod_database_code 9001620

loop_
_space_group_symop_operation_xyz
x,y,z
-z,x,-y
-y,z,-x
-x,y,-z
1/2+x,1/2-z,1/2-y
1/2+z,1/2-y,1/2-x
1/2+y,1/2-x,1/2-z
1/2+x,1/2+z,1/2+y
1/2+z,1/2+y,1/2+x
1/2+y,1/2+x,1/2+z
-z,-x,y
-y,-z,x
-x,-y,z
z,-x,-y
y,-z,-x
x,-y,-z
1/2-x,1/2+z,1/2-y
1/2-z,1/2+y,1/2-x
1/2-y,1/2+x,1/2-z
1/2-x,1/2-z,1/2+y
1/2-z,1/2-y,1/2+x
1/2-y,1/2-x,1/2+z
z,x,y
y,z,x

loop_
_atom_site_aniso_label
_atom_site_aniso_U_11
_atom_site_aniso_U_22
_atom_site_aniso_U_33
_atom_site_aniso_U_12
_atom_site_aniso_U_13
_atom_site_aniso_U_23
V 0.00790 0.00790 0.00790 0.00000 0.00000 0.00000
Cu1 0.01360 0.02280 0.01910 0.00000 0.00000 -0.00470
Cu2 0.01940 0.01940 0.01940 0.00120 0.00120 0.00120
Cu3 0.02620 0.02690 0.02690 0.00000 0.00000 0.00000
As 0.00640 0.00770 0.00770 0.00000 0.00000 0.00000
S1 0.00880 0.00880 0.00880 -0.00040 -0.00040 -0.00040
S2 0.02860 0.00900 0.01440 0.00650 -0.00650 -0.00080

loop_
_atom_site_label
_atom_site_fract_x
_atom_site_fract_y
_atom_site_fract_z
_atom_site_occupancy
V 0.00000 0.00000 0.00000 1.00000
Cu1 0.25920 0.00000 0.00000 1.00000
Cu2 0.25130 0.25130 0.25130 0.73500
Cu3 0.25000 0.00000 0.50000 1.00000
As 0.25000 0.50000 0.00000 1.00000
S1 0.12090 0.12090 0.12090 1.00000
S2 0.36550 0.37420 0.12080 1.00000

loop_
_cod_related_entry_id
_cod_related_entry_database
_cod_related_entry_code
1 AMCSD 0001672
